data_2013563
loop_
_publ_author_name
'Gu\'edira, Fouzia'
'Saidi Idrissi, Malika'
'Krautscheid, Harald'
'El Ammari, Lahcen'

_publ_section_title
;
 \m-3,4'-Bi-1,2,4-triazole-di-\m-chloro-cuivre(II) monohydrat\'e
;
_journal_issue 12
_journal_name_full 'Acta Crystallographica Section C'
_journal_page_first m530
_journal_page_last m532
_journal_paper_doi 10.1107/S0108270103021516
_journal_volume 59
_journal_year 2003
_chemical_formula_iupac '[Cu Cl2 (C4 H4 N6)], H2 O'
_chemical_formula_moiety 'C4 H4 Cl2 Cu N6, H2 O'
_chemical_formula_sum 'C4 H6 Cl2 Cu N6 O'
_chemical_formula_weight 288.59
_chemical_name_systematic
;
\m-3,4'-Bi-1,2,4-triazole-di-\m-chloro-cuivre(II) monohydrat\'e
;
_space_group_IT_number 24
_symmetry_cell_setting orthorhombic
_symmetry_space_group_name_Hall 'I 2b 2c'
_symmetry_space_group_name_H-M 'I 21 21 21'
_atom_sites_solution_hydrogens difmap
_atom_sites_solution_primary direct
_atom_sites_solution_secondary difmap
_cell_angle_alpha 90.00
_cell_angle_beta 90.00
_cell_angle_gamma 90.00
_cell_formula_units_Z 4
_cell_length_a 6.6915(17)
_cell_length_b 7.1211(12)
_cell_length_c 18.551(4)
_cell_measurement_reflns_used 25
_cell_measurement_temperature 203(2)
_cell_measurement_theta_max 27.0
_cell_measurement_theta_min 2.2
_cell_volume 884.0(3)
_computing_cell_refinement Stadi4
_computing_data_collection 'Stadi4 (Stoe & Cie, 1997)'
_computing_data_reduction 'X-RED (STOE, 1997)'
_computing_molecular_graphics 'WINGX (Farrugia, 1999)'
_computing_publication_material WINGX
_computing_structure_refinement 'SHELXL97 (Sheldrick, 1997)'
_computing_structure_solution 'SHELXS86 (Sheldrick, 1986)'
_diffrn_ambient_temperature 203(2)
_diffrn_measured_fraction_theta_full 0.997
_diffrn_measured_fraction_theta_max 0.997
_diffrn_measurement_device_type 'STOE STADI IV '
_diffrn_measurement_method 'STOE STADI IV'
_diffrn_radiation_monochromator graphite
_diffrn_radiation_source 'fine-focus sealed tube'
_diffrn_radiation_type 'Mo K\a'
_diffrn_reflns_av_R_equivalents 0.0250
_diffrn_reflns_av_sigmaI/netI 0.0273
_diffrn_reflns_limit_h_max 8
_diffrn_reflns_limit_h_min -8
_diffrn_reflns_limit_k_max 9
_diffrn_reflns_limit_k_min -9
_diffrn_reflns_limit_l_max 23
_diffrn_reflns_limit_l_min -23
_diffrn_reflns_number 2328
_diffrn_reflns_theta_full 26.99
_diffrn_reflns_theta_max 26.99
_diffrn_reflns_theta_min 2.20
_diffrn_standards_decay_% 1
_diffrn_standards_interval_time 120
_diffrn_standards_number 2
_exptl_absorpt_coefficient_mu 3.048
_exptl_absorpt_correction_T_max 0.715
_exptl_absorpt_correction_T_min 0.651
_exptl_absorpt_correction_type none
_exptl_crystal_colour green
_exptl_crystal_density_diffrn 2.168
_exptl_crystal_density_method 'not measured'
_exptl_crystal_description parall\'el\'epip\`ede
_exptl_crystal_F_000 572
_exptl_crystal_size_max 0.24
_exptl_crystal_size_mid 0.12
_exptl_crystal_size_min 0.11
_refine_diff_density_max 0.273
_refine_diff_density_min -0.341
_refine_ls_abs_structure_details 'Flack (1983), 390 Friedel pairs'
_refine_ls_abs_structure_Flack 0.01(2)
_refine_ls_extinction_method none
_refine_ls_goodness_of_fit_ref 1.094
_refine_ls_hydrogen_treatment refall
_refine_ls_matrix_type full
_refine_ls_number_parameters 87
_refine_ls_number_reflns 975
_refine_ls_number_restraints 0
_refine_ls_restrained_S_all 1.094
_refine_ls_R_factor_all 0.0200
_refine_ls_R_factor_gt 0.0184
_refine_ls_shift/su_max 0.000
_refine_ls_shift/su_mean 0.000
_refine_ls_structure_factor_coef Fsqd
_refine_ls_weighting_details 'calc w=1/[\s^2^(Fo^2^)+(0.021P)^2^+0.4521P] where P=(Fo^2^+2Fc^2^)/3'
_refine_ls_weighting_scheme calc
_refine_ls_wR_factor_gt 0.0465
_refine_ls_wR_factor_ref 0.0472
_reflns_number_gt 945
_reflns_number_total 975
_reflns_threshold_expression I>2\s(I)
_cod_data_source_file dn1028.cif
_cod_data_source_block I
_cod_depositor_comments
;
The following automatic conversions were performed:
'_symmetry_cell_setting' value 'Orthorhombic' changed to 'orthorhombic'
according to '/home/saulius/struct/CIF-dictionaries/cif_core.dic'
dictionary named 'cif_core.dic' version 2.4.1 from 2010-06-29.

Automatic conversion script
Id: cif_fix_enum 1527 2010-12-29 10:47:43Z saulius 

The following automatic conversions were performed:

'_symmetry_cell_setting' value 'Orthorhombic' changed to
'orthorhombic' according to
/home/saulius/struct/CIF-dictionaries/cif_core.dic dictionary named
'cif_core.dic' version 2.4.1 from 2010-06-29.

Automatic conversion script
Id: cif_fix_values 1715 2011-07-08 13:25:40Z adriana 
;
_cod_database_code 2013563

loop_
_symmetry_equiv_pos_as_xyz
'x, y, z'
'x+1/2, -y+1/2, -z'
'-x, y+1/2, -z+1/2'
'-x+1/2, -y, z+1/2'
'x+1/2, y+1/2, z+1/2'
'x+1, -y+1, -z+1/2'
'-x+1/2, y+1, -z+1'
'-x+1, -y+1/2, z+1'

loop_
_atom_site_label
_atom_site_fract_x
_atom_site_fract_y
_atom_site_fract_z
_atom_site_U_iso_or_equiv
_atom_site_adp_type
_atom_site_calc_flag
_atom_site_refinement_flags
_atom_site_occupancy
_atom_site_disorder_assembly
_atom_site_disorder_group
_atom_site_type_symbol
Cu1 0.2500 0.22931(5) 0.5000 0.01290(10) Uani d S 1 . . Cu
Cl1 -0.0386(2) 0.4948(2) 0.45576(9) 0.0173(3) Uani d P 0.50 . . Cl
Cl2 0.0542(2) 0.4806(2) 0.45447(9) 0.0163(3) Uani d P 0.50 . . Cl
N1 0.1010(2) 0.2318(3) 0.59245(8) 0.0137(3) Uani d . 1 . . N
C1 0.1593(3) 0.2212(3) 0.65945(10) 0.0153(4) Uani d . 1 . . C
N2 0.0000 0.2500 0.70301(12) 0.0135(5) Uani d S 1 . . N
C3 0.0000 0.2500 0.77971(14) 0.0151(6) Uani d S 1 . . C
N3 0.1561(3) 0.3094(3) 0.81631(9) 0.0222(4) Uani d . 1 . . N
C4 0.0901(4) 0.2840(3) 0.88439(10) 0.0252(5) Uani d P 0.50 . . C
N4 0.0901(4) 0.2840(3) 0.88439(10) 0.0252(5) Uani d P 0.50 . . N
O 0.0170(5) 0.0000 0.2500 0.0269(5) Uani d S 1 . . O
H1 0.283(4) 0.195(4) 0.6757(12) 0.015(7) Uiso d . 1 . . H
H2 0.156(4) 0.320(4) 0.9236(15) 0.034(8) Uiso d . 1 . . H
H3 -0.050(5) 0.053(6) 0.2196(16) 0.056(13) Uiso d . 1 . . H

loop_
_atom_site_aniso_label
_atom_site_aniso_U_11
_atom_site_aniso_U_22
_atom_site_aniso_U_33
_atom_site_aniso_U_12
_atom_site_aniso_U_13
_atom_site_aniso_U_23
Cu1 0.00917(15) 0.02017(18) 0.00936(15) 0.000 0.00153(13) 0.000
Cl1 0.0145(6) 0.0206(6) 0.0169(6) -0.0037(7) -0.0008(7) 0.0034(5)
Cl2 0.0129(5) 0.0185(6) 0.0174(7) 0.0003(6) 0.0019(8) 0.0036(5)
N1 0.0102(8) 0.0194(9) 0.0114(7) 0.0009(8) -0.0015(6) 0.0002(8)
C1 0.0123(10) 0.0208(12) 0.0129(9) 0.0010(9) -0.0017(8) -0.0003(9)
N2 0.0138(11) 0.0186(12) 0.0080(10) 0.0001(11) 0.000 0.000
C3 0.0211(14) 0.0156(14) 0.0085(11) -0.0010(13) 0.000 0.000
N3 0.0261(10) 0.0298(11) 0.0107(8) -0.0068(9) -0.0008(8) -0.0012(7)
C4 0.0356(12) 0.0294(13) 0.0104(8) -0.0078(11) -0.0028(8) -0.0018(9)
N4 0.0356(12) 0.0294(13) 0.0104(8) -0.0078(11) -0.0028(8) -0.0018(9)
O 0.0200(13) 0.0336(15) 0.0272(12) 0.000 0.000 0.0044(11)

loop_
_atom_type_symbol
_atom_type_description
_atom_type_scat_dispersion_real
_atom_type_scat_dispersion_imag
_atom_type_scat_source
C C 0.0033 0.0016 'International Tables Vol C Tables 4.2.6.8 and 6.1.1.4'
H H 0.0000 0.0000 'International Tables Vol C Tables 4.2.6.8 and 6.1.1.4'
N N 0.0061 0.0033 'International Tables Vol C Tables 4.2.6.8 and 6.1.1.4'
Cl Cl 0.1484 0.1585 'International Tables Vol C Tables 4.2.6.8 and 6.1.1.4'
Cu Cu 0.3201 1.2651 'International Tables Vol C Tables 4.2.6.8 and 6.1.1.4'
O O 0.0106 0.0060 'International Tables Vol C Tables 4.2.6.8 and 6.1.1.4'

loop_
_diffrn_radiation_wavelength
0.71073

loop_
_geom_angle_atom_site_label_1
_geom_angle_atom_site_label_2
_geom_angle_atom_site_label_3
_geom_angle_site_symmetry_1
_geom_angle_site_symmetry_3
_geom_angle
_geom_angle_publ_flag
N1 Cu1 N1 . 7_545 178.96(12) yes
N1 Cu1 Cl1 . 8_454 90.32(7) yes
N1 Cu1 Cl1 . 2_556 90.40(7) yes
Cl1 Cu1 Cl1 8_454 2_556 91.40(8) yes
N1 Cu1 Cl2 . 7_545 87.88(7) yes
N1 Cu1 Cl2 . . 91.34(7) yes
Cl1 Cu1 Cl2 8_454 . 93.27(4) yes
Cl1 Cu1 Cl2 2_556 . 175.00(7) yes
Cl2 Cu1 Cl2 7_545 . 82.11(8) yes
N1 Cu1 Cl2 . 8_454 83.97(7) yes
N1 Cu1 Cl2 7_545 8_454 96.61(6) yes
Cl1 Cu1 Cl2 2_556 8_454 101.25(6) yes
Cl2 Cu1 Cl2 . 8_454 83.60(6) yes
N1 Cu1 Cl2 . 2_556 96.61(6) yes
N1 Cu1 Cl2 7_545 2_556 83.97(7) yes
Cl1 Cu1 Cl2 8_454 2_556 101.25(5) yes
Cl1 Cu1 Cl2 2_556 2_556 11.72(5) no
Cl2 Cu1 Cl2 7_545 2_556 83.60(6) no
Cl2 Cu1 Cl2 . 2_556 163.36(5) no
Cl2 Cu1 Cl2 8_454 2_556 111.70(7) yes
Cl2 Cl1 Cu1 . 2_456 120.8(3) no
Cl1 Cl2 Cu1 . . 130.7(3) no
Cl1 Cl2 Cu1 . 2_456 47.4(2) no
Cu1 Cl2 Cu1 . 2_456 83.44(5) no
C1 N1 N1 . 8_454 107.75(12) yes
C1 N1 Cu1 . . 132.24(14) no
N1 N1 Cu1 8_454 . 119.70(5) no
N1 C1 N2 . . 108.91(18) yes
N1 C1 H1 . . 127.3(15) no
N2 C1 H1 . . 123.7(15) no
C1 N2 C1 8_454 . 106.7(2) yes
C1 N2 C3 . . 126.66(11) yes
N3 C3 N3 . 8_454 117.9(3) yes
N3 C3 N2 . . 121.07(13) yes
C3 N3 C4 . . 100.4(2) yes
C4 C4 N3 8_454 . 110.70(13) yes
N4 C4 H2 8_454 . 124.6(19) no
C4 C4 H2 8_454 . 124.6(19) no
N3 C4 H2 . . 124.4(19) no

loop_
_geom_bond_atom_site_label_1
_geom_bond_atom_site_label_2
_geom_bond_site_symmetry_2
_geom_bond_distance
_geom_bond_publ_flag
Cu1 N1 . 1.9840(16) yes
Cu1 Cl1 2_556 2.2847(15) yes
Cu1 Cl2 . 2.3732(15) yes
Cu1 Cl2 2_556 2.6632(16) no
Cl1 Cl2 . 0.6299(11) no
N1 C1 . 1.305(2) yes
N1 N1 8_454 1.376(3) yes
C1 N2 . 1.354(2) yes
C1 H1 . 0.90(3) yes
N2 C3 . 1.423(3) yes
C3 N3 . 1.316(3) yes
N3 C4 . 1.350(3) yes
C4 N4 8_454 1.299(5) yes
C4 C4 8_454 1.299(5) yes
C4 H2 . 0.89(3) yes
O H3 . 0.81(3) yes

loop_
_geom_hbond_atom_site_label_D
_geom_hbond_atom_site_label_H
_geom_hbond_atom_site_label_A
_geom_hbond_site_symmetry_A
_geom_hbond_distance_DH
_geom_hbond_distance_HA
_geom_hbond_distance_DA
_geom_hbond_angle_DHA
N4 H2 Cl2 4_565 0.91(3) 2.45(3) 3.188(3) 138(2)
N4 H2 Cl2 6_456 0.91(3) 2.73(3) 3.435(3) 134(2)
N4 H2 Cl1 6_456 0.91(3) 2.89(3) 3.467(3) 123(2)
N4 H2 Cl1 4_565 0.91(3) 2.93(3) 3.639(3) 136(2)
O H3 N3 2_456 0.81(3) 2.26(4) 3.029(3) 149(3)
